data_7022252
loop_
_publ_author_name
'Sen, Tamal K.'
'Mukherjee, Arup'
'Modak, Arghya'
'Mandal, Swadhin K.'
'Koley, Debasis'

_publ_section_title
;
 Substitution effect on phenalenyl backbone in the rate of organozinc
 catalyzed ROP of cyclic esters.
;
_journal_issue 5
_journal_name_full 'Dalton transactions (Cambridge, England : 2003)'
_journal_page_first 1893
_journal_page_last 1904
_journal_paper_doi 10.1039/c2dt32152a
_journal_volume 42
_journal_year 2013
_chemical_formula_moiety 'C17 H18 N2 Zn'
_chemical_formula_sum 'C17 H18 N2 Zn'
_chemical_formula_weight 315.73
_chemical_name_systematic
;
?
;
_space_group_IT_number 14
_symmetry_cell_setting monoclinic
_symmetry_space_group_name_Hall '-P 2ybc'
_symmetry_space_group_name_H-M 'P 1 21/c 1'
_atom_sites_solution_hydrogens geom
_atom_sites_solution_primary direct
_atom_sites_solution_secondary difmap
_audit_creation_method SHELXL-97
_cell_angle_alpha 90.00
_cell_angle_beta 99.318(3)
_cell_angle_gamma 90.00
_cell_formula_units_Z 4
_cell_length_a 11.6112(5)
_cell_length_b 10.9964(5)
_cell_length_c 11.2447(5)
_cell_measurement_reflns_used 9821
_cell_measurement_temperature 100
_cell_measurement_theta_max 41.07
_cell_measurement_theta_min 2.57
_cell_volume 1416.79(11)
_computing_cell_refinement 'Bruker SAINT'
_computing_data_collection 'Bruker APEX2'
_computing_data_reduction 'Bruker SAINT'
_computing_molecular_graphics 'Bruker SHELXTL'
_computing_publication_material 'Bruker SHELXTL'
_computing_structure_refinement 'SHELXL-97 (Sheldrick, 2008)'
_computing_structure_solution 'SHELXS-97 (Sheldrick, 2008)'
_diffrn_ambient_temperature 100
_diffrn_measured_fraction_theta_full 0.999
_diffrn_measured_fraction_theta_max 0.999
_diffrn_measurement_device_type 'Bruker APEX-II CCD'
_diffrn_measurement_method '\f and \w scans'
_diffrn_radiation_monochromator graphite
_diffrn_radiation_source 'fine-focus sealed tube'
_diffrn_radiation_type MoK\a
_diffrn_radiation_wavelength 0.71073
_diffrn_reflns_av_R_equivalents 0.0382
_diffrn_reflns_av_sigmaI/netI 0.0271
_diffrn_reflns_limit_h_max 14
_diffrn_reflns_limit_h_min -14
_diffrn_reflns_limit_k_max 14
_diffrn_reflns_limit_k_min -13
_diffrn_reflns_limit_l_max 14
_diffrn_reflns_limit_l_min -14
_diffrn_reflns_number 26746
_diffrn_reflns_theta_full 27.00
_diffrn_reflns_theta_max 27.00
_diffrn_reflns_theta_min 1.78
_exptl_absorpt_coefficient_mu 1.724
_exptl_absorpt_correction_T_max 0.673
_exptl_absorpt_correction_T_min 0.602
_exptl_absorpt_correction_type multi-scan
_exptl_absorpt_process_details 'SADABS;BRUKER, 2008'
_exptl_crystal_colour Red
_exptl_crystal_density_diffrn 1.494
_exptl_crystal_density_method 'not measured'
_exptl_crystal_description Block
_exptl_crystal_F_000 656
_exptl_crystal_size_max 0.30
_exptl_crystal_size_mid 0.25
_exptl_crystal_size_min 0.23
_refine_diff_density_max 0.567
_refine_diff_density_min -0.204
_refine_diff_density_rms 0.068
_refine_ls_extinction_method none
_refine_ls_goodness_of_fit_ref 1.068
_refine_ls_hydrogen_treatment mixed
_refine_ls_matrix_type full
_refine_ls_number_parameters 192
_refine_ls_number_reflns 3096
_refine_ls_number_restraints 0
_refine_ls_restrained_S_all 1.068
_refine_ls_R_factor_all 0.0252
_refine_ls_R_factor_gt 0.0227
_refine_ls_shift/su_max 0.021
_refine_ls_shift/su_mean 0.001
_refine_ls_structure_factor_coef Fsqd
_refine_ls_weighting_details 'calc w=1/[\s^2^(Fo^2^)+(0.0252P)^2^+0.9428P] where P=(Fo^2^+2Fc^2^)/3'
_refine_ls_weighting_scheme calc
_refine_ls_wR_factor_gt 0.0577
_refine_ls_wR_factor_ref 0.0603
_reflns_number_gt 2897
_reflns_number_total 3096
_reflns_threshold_expression >2sigma(I)
_cod_data_source_file c2dt32152a.txt
_cod_data_source_block skm_tks_002_3
_cod_depositor_comments
;
The following automatic conversions were performed:

'_symmetry_cell_setting' value 'Monoclinic' changed to 'monoclinic'
according to /home/saulius/struct/CIF-dictionaries/cif_core.dic
dictionary named 'cif_core.dic' version 2.4.2 from 2011-04-26.

Automatic conversion script
Id: cif_fix_values 1891 2012-01-12 08:04:46Z andrius 
;
_cod_original_sg_symbol_H-M P2(1)/c
_cod_database_code 7022252

loop_
_symmetry_equiv_pos_as_xyz
'x, y, z'
'-x, y+1/2, -z+1/2'
'-x, -y, -z'
'x, -y-1/2, z-1/2'

loop_
_atom_site_label
_atom_site_type_symbol
_atom_site_fract_x
_atom_site_fract_y
_atom_site_fract_z
_atom_site_U_iso_or_equiv
_atom_site_adp_type
_atom_site_occupancy
_atom_site_symmetry_multiplicity
_atom_site_calc_flag
_atom_site_refinement_flags
Zn1 Zn 0.285410(14) 0.411314(15) 0.228071(14) 0.01711(7) Uani 1 1 d .
C12 C 0.00174(12) 0.39786(12) 0.12156(12) 0.0139(3) Uani 1 1 d .
C1 C 0.08086(12) 0.33108(12) 0.05677(12) 0.0135(2) Uani 1 1 d .
C11 C 0.03839(12) 0.46999(12) 0.22978(12) 0.0150(3) Uani 1 1 d .
C13 C -0.12216(12) 0.39392(12) 0.07345(12) 0.0151(3) Uani 1 1 d .
C2 C 0.03041(13) 0.26659(12) -0.05182(12) 0.0168(3) Uani 1 1 d .
H19 H 0.0799 0.2232 -0.0935 0.020 Uiso 1 1 calc R
C4 C -0.16577(12) 0.32889(13) -0.03424(13) 0.0173(3) Uani 1 1 d .
C3 C -0.08486(13) 0.26656(13) -0.09518(12) 0.0178(3) Uani 1 1 d .
H3 H -0.1121 0.2250 -0.1662 0.021 Uiso 1 1 calc R
C8 C -0.20603(13) 0.45372(13) 0.13229(13) 0.0192(3) Uani 1 1 d .
C10 C -0.05188(13) 0.53145(13) 0.28302(13) 0.0203(3) Uani 1 1 d .
H10 H -0.0296 0.5787 0.3515 0.024 Uiso 1 1 calc R
C9 C -0.16648(14) 0.52307(14) 0.23756(14) 0.0220(3) Uani 1 1 d .
H9 H -0.2206 0.5635 0.2759 0.026 Uiso 1 1 calc R
C14 C 0.26769(13) 0.25577(14) 0.02005(14) 0.0207(3) Uani 1 1 d .
H14A H 0.2431 0.1723 0.0169 0.031 Uiso 1 1 calc R
H14B H 0.3483 0.2607 0.0562 0.031 Uiso 1 1 calc R
H14C H 0.2581 0.2883 -0.0602 0.031 Uiso 1 1 calc R
C5 C -0.28586(13) 0.32387(15) -0.07845(14) 0.0233(3) Uani 1 1 d .
H5 H -0.3122 0.2815 -0.1492 0.028 Uiso 1 1 calc R
C15 C 0.17654(15) 0.56122(15) 0.38820(14) 0.0242(3) Uani 1 1 d .
H15A H 0.1500 0.6422 0.3670 0.036 Uiso 1 1 calc R
H15B H 0.2593 0.5621 0.4152 0.036 Uiso 1 1 calc R
H15C H 0.1379 0.5313 0.4516 0.036 Uiso 1 1 calc R
C7 C -0.32579(14) 0.44542(16) 0.08611(15) 0.0257(3) Uani 1 1 d .
H7 H -0.3792 0.4841 0.1266 0.031 Uiso 1 1 calc R
C16 C 0.45119(14) 0.40568(15) 0.30108(16) 0.0254(3) Uani 1 1 d .
C6 C -0.36595(14) 0.38114(16) -0.01808(16) 0.0281(3) Uani 1 1 d .
H6 H -0.4455 0.3764 -0.0473 0.034 Uiso 1 1 calc R
C17 C 0.51005(15) 0.52689(18) 0.34104(15) 0.0312(4) Uani 1 1 d .
H17A H 0.5085 0.5789 0.2723 0.047 Uiso 1 1 calc R
H17B H 0.5895 0.5124 0.3774 0.047 Uiso 1 1 calc R
H17C H 0.4690 0.5653 0.3985 0.047 Uiso 1 1 calc R
N1 N 0.19637(10) 0.32619(10) 0.09240(11) 0.0158(2) Uani 1 1 d .
N2 N 0.14953(11) 0.48158(11) 0.28221(10) 0.0170(2) Uani 1 1 d .
H2 H 0.458(2) 0.353(2) 0.371(2) 0.048(6) Uiso 1 1 d .
H1 H 0.4924(18) 0.364(2) 0.2466(19) 0.033(5) Uiso 1 1 d .

loop_
_atom_site_aniso_label
_atom_site_aniso_U_11
_atom_site_aniso_U_22
_atom_site_aniso_U_33
_atom_site_aniso_U_23
_atom_site_aniso_U_13
_atom_site_aniso_U_12
Zn1 0.01604(10) 0.01838(10) 0.01668(10) -0.00175(6) 0.00199(6) -0.00130(6)
C12 0.0173(6) 0.0109(6) 0.0140(6) 0.0030(5) 0.0044(5) 0.0014(5)
C1 0.0180(6) 0.0092(6) 0.0134(6) 0.0025(5) 0.0034(5) 0.0000(5)
C11 0.0213(7) 0.0105(6) 0.0143(6) 0.0030(5) 0.0064(5) 0.0011(5)
C13 0.0197(7) 0.0117(6) 0.0153(6) 0.0049(5) 0.0068(5) -0.0010(5)
C2 0.0216(7) 0.0134(6) 0.0160(6) -0.0007(5) 0.0045(5) 0.0022(5)
C4 0.0187(7) 0.0152(6) 0.0178(6) 0.0057(5) 0.0018(5) -0.0006(5)
C3 0.0236(7) 0.0146(6) 0.0145(6) 0.0003(5) 0.0006(5) -0.0010(5)
C8 0.0204(7) 0.0182(7) 0.0207(7) 0.0077(5) 0.0083(6) 0.0043(5)
C10 0.0290(8) 0.0161(7) 0.0178(7) -0.0010(5) 0.0096(6) 0.0033(6)
C9 0.0258(8) 0.0203(7) 0.0229(7) 0.0039(6) 0.0134(6) 0.0079(6)
C14 0.0185(7) 0.0206(7) 0.0231(7) -0.0043(6) 0.0042(6) 0.0047(5)
C5 0.0206(7) 0.0250(8) 0.0229(7) 0.0059(6) -0.0007(6) -0.0014(6)
C15 0.0306(8) 0.0219(7) 0.0194(7) -0.0068(6) 0.0015(6) 0.0012(6)
C7 0.0203(7) 0.0293(8) 0.0296(8) 0.0091(7) 0.0107(6) 0.0065(6)
C16 0.0188(7) 0.0325(9) 0.0242(8) 0.0021(7) 0.0014(6) -0.0023(6)
C6 0.0163(7) 0.0354(9) 0.0318(9) 0.0098(7) 0.0020(6) 0.0012(6)
C17 0.0261(8) 0.0455(10) 0.0219(8) -0.0031(7) 0.0032(6) -0.0124(7)
N1 0.0171(5) 0.0138(5) 0.0171(5) -0.0013(4) 0.0043(4) 0.0016(4)
N2 0.0224(6) 0.0143(6) 0.0143(5) -0.0017(4) 0.0032(5) -0.0005(4)

loop_
_atom_type_symbol
_atom_type_description
_atom_type_scat_dispersion_real
_atom_type_scat_dispersion_imag
_atom_type_scat_source
C C 0.0033 0.0016 'International Tables Vol C Tables 4.2.6.8 and 6.1.1.4'
H H 0.0000 0.0000 'International Tables Vol C Tables 4.2.6.8 and 6.1.1.4'
N N 0.0061 0.0033 'International Tables Vol C Tables 4.2.6.8 and 6.1.1.4'
Zn Zn 0.2839 1.4301 'International Tables Vol C Tables 4.2.6.8 and 6.1.1.4'

loop_
_geom_angle_atom_site_label_1
_geom_angle_atom_site_label_2
_geom_angle_atom_site_label_3
_geom_angle
N1 Zn1 N2 94.70(5)
N1 Zn1 C16 132.37(6)
N2 Zn1 C16 132.19(6)
C13 C12 C11 117.69(12)
C13 C12 C1 117.66(12)
C11 C12 C1 124.64(12)
N1 C1 C2 118.76(12)
N1 C1 C12 123.53(12)
C2 C1 C12 117.71(12)
N2 C11 C10 118.89(12)
N2 C11 C12 123.47(12)
C10 C11 C12 117.65(13)
C8 C13 C4 116.77(13)
C8 C13 C12 121.57(13)
C4 C13 C12 121.66(12)
C3 C2 C1 123.12(13)
C3 C2 H19 118.4
C1 C2 H19 118.4
C5 C4 C13 121.07(14)
C5 C4 C3 120.35(14)
C13 C4 C3 118.57(13)
C2 C3 C4 121.27(13)
C2 C3 H3 119.4
C4 C3 H3 119.4
C7 C8 C9 120.63(14)
C7 C8 C13 120.55(14)
C9 C8 C13 118.82(14)
C9 C10 C11 122.99(14)
C9 C10 H10 118.5
C11 C10 H10 118.5
C10 C9 C8 121.22(13)
C10 C9 H9 119.4
C8 C9 H9 119.4
N1 C14 H14A 109.5
N1 C14 H14B 109.5
H14A C14 H14B 109.5
N1 C14 H14C 109.5
H14A C14 H14C 109.5
H14B C14 H14C 109.5
C6 C5 C4 120.98(15)
C6 C5 H5 119.5
C4 C5 H5 119.5
N2 C15 H15A 109.5
N2 C15 H15B 109.5
H15A C15 H15B 109.5
N2 C15 H15C 109.5
H15A C15 H15C 109.5
H15B C15 H15C 109.5
C6 C7 C8 121.57(14)
C6 C7 H7 119.2
C8 C7 H7 119.2
C17 C16 Zn1 117.06(12)
C17 C16 H2 108.2(15)
Zn1 C16 H2 107.6(14)
C17 C16 H1 111.2(13)
Zn1 C16 H1 107.8(13)
H2 C16 H1 104.3(19)
C7 C6 C5 119.05(15)
C7 C6 H6 120.5
C5 C6 H6 120.5
C16 C17 H17A 109.5
C16 C17 H17B 109.5
H17A C17 H17B 109.5
C16 C17 H17C 109.5
H17A C17 H17C 109.5
H17B C17 H17C 109.5
C1 N1 C14 118.84(11)
C1 N1 Zn1 126.68(9)
C14 N1 Zn1 114.38(9)
C11 N2 C15 118.59(12)
C11 N2 Zn1 126.87(9)
C15 N2 Zn1 114.42(10)

loop_
_geom_bond_atom_site_label_1
_geom_bond_atom_site_label_2
_geom_bond_distance
Zn1 N1 1.9395(12)
Zn1 N2 1.9411(12)
Zn1 C16 1.9675(16)
C12 C13 1.453(2)
C12 C11 1.4571(19)
C12 C1 1.4597(18)
C1 N1 1.3373(18)
C1 C2 1.4510(19)
C11 N2 1.3351(19)
C11 C10 1.4550(19)
C13 C8 1.4238(19)
C13 C4 1.427(2)
C2 C3 1.348(2)
C2 H19 0.9300
C4 C5 1.404(2)
C4 C3 1.425(2)
C3 H3 0.9300
C8 C7 1.406(2)
C8 C9 1.420(2)
C10 C9 1.349(2)
C10 H10 0.9300
C9 H9 0.9300
C14 N1 1.4716(17)
C14 H14A 0.9600
C14 H14B 0.9600
C14 H14C 0.9600
C5 C6 1.388(2)
C5 H5 0.9300
C15 N2 1.4714(18)
C15 H15A 0.9600
C15 H15B 0.9600
C15 H15C 0.9600
C7 C6 1.383(3)
C7 H7 0.9300
C16 C17 1.532(2)
C16 H2 0.97(3)
C16 H1 0.95(2)
C6 H6 0.9300
C17 H17A 0.9600
C17 H17B 0.9600
C17 H17C 0.9600
